data_7127650
loop_
_publ_author_name
'G\"obel, Dominik'
'Rusch, Pascal'
'Duvinage, Daniel'
'Bigall, Nadja C.'
'Nachtsheim, Boris J.'

_publ_section_title
;
 Emission color-tunable oxazol(in)yl-substituted excited-state
 intramolecular proton transfer (ESIPT)-based luminophores.
;
_journal_issue 98
_journal_name_full 'Chemical communications (Cambridge, England)'
_journal_page_first 15430
_journal_page_last 15433
_journal_paper_doi 10.1039/d0cc05780k
_journal_volume 56
_journal_year 2020
_chemical_formula_moiety 'C22 H16 Br N O S'
_chemical_formula_sum 'C22 H16 Br N O S'
_chemical_formula_weight 422.33
_space_group_crystal_system monoclinic
_space_group_IT_number 11
_space_group_name_Hall '-P 2yb'
_space_group_name_H-M_alt 'P 1 21/m 1'
_atom_sites_solution_hydrogens mixed
_atom_sites_solution_primary dual
_audit_creation_date 2020-04-03
_audit_creation_method
;
Olex2 1.3-dev
(compiled 2020.03.26 svn.re84ffbc8 for OlexSys, GUI svn.r6014)
;
_audit_update_record
;
2020-07-21 deposited with the CCDC.	2020-11-10 downloaded from the CCDC.
;
_cell_angle_alpha 90
_cell_angle_beta 98.9800(10)
_cell_angle_gamma 90
_cell_formula_units_Z 2
_cell_length_a 8.5848(3)
_cell_length_b 6.8902(3)
_cell_length_c 15.8079(6)
_cell_measurement_reflns_used 9426
_cell_measurement_temperature 100.0
_cell_measurement_theta_max 28.30
_cell_measurement_theta_min 2.55
_cell_volume 923.59(6)
_computing_molecular_graphics 'Olex2 1.3-dev (Dolomanov et al., 2009)'
_computing_publication_material 'Olex2 1.3-dev (Dolomanov et al., 2009)'
_computing_structure_refinement 'SHELXL 2016/4 (Sheldrick, 2015)'
_computing_structure_solution 'SHELXT 2014/5 (Sheldrick, 2014)'
_diffrn_ambient_temperature 100.0
_diffrn_detector 'Bruker PHOTON area detector'
_diffrn_detector_area_resol_mean 7.9
_diffrn_detector_type 'CMOS area detector'
_diffrn_measured_fraction_theta_full 0.997
_diffrn_measured_fraction_theta_max 0.996
_diffrn_measurement_device 'three-circle diffractometer'
_diffrn_measurement_device_type 'Bruker D8 Venture PHOTON area detector'
_diffrn_measurement_method '\w and \f scans'
_diffrn_radiation_monochromator 'mirror optics'
_diffrn_radiation_probe x-ray
_diffrn_radiation_type MoK\a
_diffrn_radiation_wavelength 0.71073
_diffrn_reflns_av_R_equivalents 0.0301
_diffrn_reflns_av_unetI/netI 0.0140
_diffrn_reflns_Laue_measured_fraction_full 0.997
_diffrn_reflns_Laue_measured_fraction_max 0.996
_diffrn_reflns_limit_h_max 11
_diffrn_reflns_limit_h_min -11
_diffrn_reflns_limit_k_max 9
_diffrn_reflns_limit_k_min -9
_diffrn_reflns_limit_l_max 21
_diffrn_reflns_limit_l_min -21
_diffrn_reflns_number 29406
_diffrn_reflns_point_group_measured_fraction_full 0.997
_diffrn_reflns_point_group_measured_fraction_max 0.996
_diffrn_reflns_theta_full 25.242
_diffrn_reflns_theta_max 28.341
_diffrn_reflns_theta_min 2.548
_diffrn_source 'microfocus sealed X-ray tube'
_diffrn_source_type 'Incoatec I\ms'
_diffrn_standards_number 0
_exptl_absorpt_coefficient_mu 2.349
_exptl_absorpt_correction_T_max 0.7457
_exptl_absorpt_correction_T_min 0.5851
_exptl_absorpt_correction_type multi-scan
_exptl_absorpt_process_details
;
SADABS-2016/2 (Bruker,2016/2) was used for absorption correction.
wR2(int) was 0.1376 before and 0.0462 after correction.
The Ratio of minimum to maximum transmission is 0.7846.
The \l/2 correction factor is Not present.
;
_exptl_crystal_colour 'clear light yellow'
_exptl_crystal_colour_lustre clear
_exptl_crystal_colour_modifier light
_exptl_crystal_colour_primary yellow
_exptl_crystal_density_diffrn 1.519
_exptl_crystal_description prism
_exptl_crystal_F_000 428
_exptl_crystal_size_max 0.2
_exptl_crystal_size_mid 0.15
_exptl_crystal_size_min 0.15
_refine_diff_density_max 0.440
_refine_diff_density_min -0.278
_refine_diff_density_rms 0.054
_refine_ls_extinction_coef 0.0080(18)
_refine_ls_extinction_expression Fc^*^=kFc[1+0.001xFc^2^\l^3^/sin(2\q)]^-1/4^
_refine_ls_extinction_method 'SHELXL-2016/4 (Sheldrick 2016)'
_refine_ls_goodness_of_fit_ref 1.076
_refine_ls_hydrogen_treatment mixed
_refine_ls_matrix_type full
_refine_ls_number_parameters 162
_refine_ls_number_reflns 2485
_refine_ls_number_restraints 0
_refine_ls_restrained_S_all 1.076
_refine_ls_R_factor_all 0.0277
_refine_ls_R_factor_gt 0.0243
_refine_ls_shift/su_max 0.000
_refine_ls_shift/su_mean 0.000
_refine_ls_structure_factor_coef Fsqd
_refine_ls_weighting_details 'w=1/[\s^2^(Fo^2^)+(0.0294P)^2^+0.5107P] where P=(Fo^2^+2Fc^2^)/3'
_refine_ls_weighting_scheme calc
_refine_ls_wR_factor_gt 0.0602
_refine_ls_wR_factor_ref 0.0618
_reflns_Friedel_coverage 0.000
_reflns_number_gt 2315
_reflns_number_total 2485
_reflns_threshold_expression 'I > 2\s(I)'
_cod_data_source_file d0cc05780k2.cif
_cod_data_source_block goebeld180430_0ma
_cod_database_code 7127650
_shelx_shelxl_version_number 2016/4
_shelx_space_group_comment
;
The symmetry employed for this shelxl refinement is uniquely defined
by the following loop, which should always be used as a source of
symmetry information in preference to the above space-group names.
They are only intended as comments.
;
_shelx_estimated_absorpt_t_max 0.720
_shelx_estimated_absorpt_t_min 0.651
_olex2_refinement_description
;
1. Fixed Uiso
 At 1.2 times of:
  All C(H) groups
 At 1.5 times of:
  All C(H,H,H) groups
2.a Aromatic/amide H refined with riding coordinates:
 C1(H1A), C4(H4), C5(H5), C6(H6), C8(H8), C16(H15), C17(H16), C18(H17)
2.b Idealised Me refined as rotating group:
 C10(H10A,H10B,H10C)
;
_olex2_submission_special_instructions 'No special instructions were received'

loop_
_space_group_symop_operation_xyz
'x, y, z'
'-x, y+1/2, -z'
'-x, -y, -z'
'x, -y-1/2, z'

loop_
_atom_site_label
_atom_site_type_symbol
_atom_site_fract_x
_atom_site_fract_y
_atom_site_fract_z
_atom_site_U_iso_or_equiv
_atom_site_adp_type
_atom_site_occupancy
_atom_site_site_symmetry_order
_atom_site_calc_flag
_atom_site_refinement_flags_posn
_atom_site_refinement_flags_adp
_atom_site_refinement_flags_occupancy
_atom_site_disorder_assembly
_atom_site_disorder_group
Br1 Br 0.71311(3) 0.750000 -0.01885(2) 0.03325(10) Uani 1 2 d S T P . .
S1 S 0.14880(5) 0.750000 0.55216(3) 0.01668(11) Uani 1 2 d S T P . .
O1 O 0.69283(15) 0.750000 0.58265(9) 0.0190(3) Uani 1 2 d S T P . .
H1 H 0.634(3) 0.750000 0.6182(17) 0.025(7) Uiso 1 2 d S . P . .
N1 N 0.42667(17) 0.750000 0.64441(10) 0.0146(3) Uani 1 2 d S T P . .
C1 C 0.3546(2) 0.750000 0.40707(11) 0.0147(3) Uani 1 2 d S T P . .
H1A H 0.242574 0.750000 0.398003 0.018 Uiso 1 2 calc R U P . .
C2 C 0.4387(2) 0.750000 0.49138(11) 0.0138(3) Uani 1 2 d S T P . .
C3 C 0.6056(2) 0.750000 0.50323(12) 0.0149(3) Uani 1 2 d S T P . .
C4B C 0.6524(2) 0.750000 0.26770(12) 0.0147(3) Uani 1 2 d S T P . .
C4 C 0.6861(2) 0.750000 0.43357(12) 0.0153(3) Uani 1 2 d S T P . .
H4 H 0.798105 0.750000 0.441947 0.018 Uiso 1 2 calc R U P . .
C4A C 0.6002(2) 0.750000 0.35130(12) 0.0142(3) Uani 1 2 d S T P . .
C5 C 0.8033(2) 0.750000 0.24610(12) 0.0167(3) Uani 1 2 d S T P . .
H5 H 0.893391 0.750000 0.289474 0.020 Uiso 1 2 calc R U P . .
C6 C 0.8204(2) 0.750000 0.16010(12) 0.0182(4) Uani 1 2 d S T P . .
H6 H 0.922461 0.750000 0.143903 0.022 Uiso 1 2 calc R U P . .
C7 C 0.6861(2) 0.750000 0.09790(12) 0.0189(4) Uani 1 2 d S T P . .
C8A C 0.5184(2) 0.750000 0.20380(12) 0.0149(3) Uani 1 2 d S T P . .
C8 C 0.5344(2) 0.750000 0.11828(12) 0.0178(4) Uani 1 2 d S T P . .
H8 H 0.444613 0.750000 0.074740 0.021 Uiso 1 2 calc R U P . .
C9A C 0.4340(2) 0.750000 0.33840(11) 0.0140(3) Uani 1 2 d S T P . .
C9 C 0.3675(2) 0.750000 0.24323(11) 0.0142(3) Uani 1 2 d S T P . .
C10 C 0.26768(14) 0.56783(19) 0.21814(8) 0.0175(3) Uani 1 1 d . . . . .
H10A H 0.175356 0.568472 0.247611 0.026 Uiso 1 1 calc R U . . .
H10B H 0.331121 0.451765 0.234743 0.026 Uiso 1 1 calc R U . . .
H10C H 0.232900 0.567046 0.156075 0.026 Uiso 1 1 calc R U . . .
C11 C 0.3554(2) 0.750000 0.56446(12) 0.0149(3) Uani 1 2 d S T P . .
C12 C 0.1598(2) 0.750000 0.66275(12) 0.0160(3) Uani 1 2 d S T P . .
C13 C 0.3194(2) 0.750000 0.70140(12) 0.0149(3) Uani 1 2 d S T P . .
C14 C 0.3566(2) 0.750000 0.79077(12) 0.0164(3) Uani 1 2 d S T P . .
H14 H 0.463(3) 0.750000 0.8181(14) 0.015(5) Uiso 1 2 d S . P . .
C15 C 0.2355(2) 0.750000 0.83904(12) 0.0180(4) Uani 1 2 d S T P . .
H15 H 0.259694 0.750000 0.899773 0.022 Uiso 1 2 calc R U P . .
C16 C 0.0775(2) 0.750000 0.79956(13) 0.0195(4) Uani 1 2 d S T P . .
H16 H -0.003743 0.750000 0.834047 0.023 Uiso 1 2 calc R U P . .
C17 C 0.0377(2) 0.750000 0.71138(13) 0.0182(4) Uani 1 2 d S T P . .
H17 H -0.069483 0.750000 0.684788 0.022 Uiso 1 2 calc R U P . .

loop_
_atom_site_aniso_label
_atom_site_aniso_U_11
_atom_site_aniso_U_22
_atom_site_aniso_U_33
_atom_site_aniso_U_23
_atom_site_aniso_U_13
_atom_site_aniso_U_12
Br1 0.02384(13) 0.05781(18) 0.01836(12) 0.000 0.00412(8) 0.000
S1 0.01064(19) 0.0204(2) 0.0174(2) 0.000 -0.00299(15) 0.000
O1 0.0115(6) 0.0267(7) 0.0169(6) 0.000 -0.0036(5) 0.000
N1 0.0123(7) 0.0128(7) 0.0175(7) 0.000 -0.0013(5) 0.000
C1 0.0108(7) 0.0133(8) 0.0184(8) 0.000 -0.0032(6) 0.000
C2 0.0130(8) 0.0107(8) 0.0166(8) 0.000 -0.0014(6) 0.000
C3 0.0136(8) 0.0103(8) 0.0188(8) 0.000 -0.0041(6) 0.000
C4B 0.0138(8) 0.0098(8) 0.0195(8) 0.000 -0.0003(7) 0.000
C4 0.0109(7) 0.0140(8) 0.0195(8) 0.000 -0.0020(6) 0.000
C4A 0.0128(8) 0.0094(8) 0.0192(8) 0.000 -0.0009(6) 0.000
C5 0.0124(8) 0.0137(8) 0.0229(9) 0.000 -0.0005(7) 0.000
C6 0.0130(8) 0.0176(9) 0.0243(9) 0.000 0.0032(7) 0.000
C7 0.0206(9) 0.0187(9) 0.0172(8) 0.000 0.0020(7) 0.000
C8A 0.0116(8) 0.0114(8) 0.0206(9) 0.000 -0.0011(7) 0.000
C8 0.0151(8) 0.0174(9) 0.0195(9) 0.000 -0.0019(7) 0.000
C9A 0.0123(8) 0.0107(8) 0.0173(8) 0.000 -0.0032(6) 0.000
C9 0.0109(7) 0.0155(8) 0.0152(8) 0.000 -0.0009(6) 0.000
C10 0.0144(5) 0.0173(6) 0.0199(6) -0.0018(5) -0.0006(5) -0.0027(5)
C11 0.0115(7) 0.0109(8) 0.0207(8) 0.000 -0.0027(6) 0.000
C12 0.0141(8) 0.0142(8) 0.0181(8) 0.000 -0.0024(7) 0.000
C13 0.0120(8) 0.0114(8) 0.0201(8) 0.000 -0.0009(6) 0.000
C14 0.0137(8) 0.0146(8) 0.0192(8) 0.000 -0.0024(7) 0.000
C15 0.0188(9) 0.0159(9) 0.0182(8) 0.000 -0.0009(7) 0.000
C16 0.0154(8) 0.0190(9) 0.0242(9) 0.000 0.0035(7) 0.000
C17 0.0121(8) 0.0175(9) 0.0238(9) 0.000 -0.0011(7) 0.000

loop_
_atom_type_symbol
_atom_type_description
_atom_type_scat_dispersion_real
_atom_type_scat_dispersion_imag
_atom_type_scat_source
C C 0.0033 0.0016 'International Tables Vol C Tables 4.2.6.8 and 6.1.1.4'
H H 0.0000 0.0000 'International Tables Vol C Tables 4.2.6.8 and 6.1.1.4'
N N 0.0061 0.0033 'International Tables Vol C Tables 4.2.6.8 and 6.1.1.4'
O O 0.0106 0.0060 'International Tables Vol C Tables 4.2.6.8 and 6.1.1.4'
S S 0.1246 0.1234 'International Tables Vol C Tables 4.2.6.8 and 6.1.1.4'
Br Br -0.2901 2.4595 'International Tables Vol C Tables 4.2.6.8 and 6.1.1.4'

loop_
_geom_angle_atom_site_label_1
_geom_angle_atom_site_label_2
_geom_angle_atom_site_label_3
_geom_angle
_geom_angle_site_symmetry_1
_geom_angle_site_symmetry_3
_geom_angle_publ_flag
C12 S1 C11 89.61(9) . . ?
C3 O1 H1 109.1(18) . . ?
C11 N1 C13 111.60(15) . . ?
C2 C1 H1A 119.9 . . ?
C9A C1 H1A 119.9 . . ?
C9A C1 C2 120.23(16) . . ?
C1 C2 C3 118.82(16) . . ?
C1 C2 C11 120.57(16) . . ?
C3 C2 C11 120.61(15) . . ?
O1 C3 C2 121.52(17) . . ?
O1 C3 C4 117.56(16) . . ?
C4 C3 C2 120.91(16) . . ?
C5 C4B C4A 130.64(17) . . ?
C5 C4B C8A 120.81(17) . . ?
C8A C4B C4A 108.55(16) . . ?
C3 C4 H4 120.5 . . ?
C3 C4 C4A 119.00(16) . . ?
C4A C4 H4 120.5 . . ?
C4 C4A C4B 130.81(16) . . ?
C4 C4A C9A 120.80(17) . . ?
C9A C4A C4B 108.39(15) . . ?
C4B C5 H5 120.5 . . ?
C6 C5 C4B 119.01(17) . . ?
C6 C5 H5 120.5 . . ?
C5 C6 H6 120.4 . . ?
C5 C6 C7 119.18(17) . . ?
C7 C6 H6 120.4 . . ?
C6 C7 Br1 118.22(14) . . ?
C8 C7 Br1 119.17(14) . . ?
C8 C7 C6 122.61(18) . . ?
C4B C8A C9 111.00(16) . . ?
C8 C8A C4B 120.53(17) . . ?
C8 C8A C9 128.47(16) . . ?
C7 C8 H8 121.1 . . ?
C8A C8 C7 117.87(17) . . ?
C8A C8 H8 121.1 . . ?
C1 C9A C4A 120.23(16) . . ?
C1 C9A C9 128.78(15) . . ?
C4A C9A C9 110.99(15) . . ?
C8A C9 C9A 101.07(13) . . ?
C8A C9 C10 111.72(10) . 4_575 ?
C8A C9 C10 111.72(10) . . ?
C9A C9 C10 111.28(9) . 4_575 ?
C9A C9 C10 111.28(9) . . ?
C10 C9 C10 109.56(14) 4_575 . ?
C9 C10 H10A 109.5 . . ?
C9 C10 H10B 109.5 . . ?
C9 C10 H10C 109.5 . . ?
H10A C10 H10B 109.5 . . ?
H10A C10 H10C 109.5 . . ?
H10B C10 H10C 109.5 . . ?
N1 C11 S1 114.65(14) . . ?
N1 C11 C2 123.52(16) . . ?
C2 C11 S1 121.83(13) . . ?
C13 C12 S1 109.45(14) . . ?
C17 C12 S1 128.92(14) . . ?
C17 C12 C13 121.64(17) . . ?
N1 C13 C12 114.69(16) . . ?
N1 C13 C14 125.89(16) . . ?
C14 C13 C12 119.42(17) . . ?
C13 C14 H14 120.8(13) . . ?
C15 C14 C13 118.97(16) . . ?
C15 C14 H14 120.2(13) . . ?
C14 C15 H15 119.6 . . ?
C14 C15 C16 120.87(17) . . ?
C16 C15 H15 119.6 . . ?
C15 C16 H16 119.4 . . ?
C17 C16 C15 121.24(18) . . ?
C17 C16 H16 119.4 . . ?
C12 C17 H17 121.1 . . ?
C16 C17 C12 117.86(17) . . ?
C16 C17 H17 121.1 . . ?

loop_
_geom_bond_atom_site_label_1
_geom_bond_atom_site_label_2
_geom_bond_distance
_geom_bond_site_symmetry_2
_geom_bond_publ_flag
Br1 C7 1.8959(19) . ?
S1 C11 1.7539(18) . ?
S1 C12 1.7359(19) . ?
O1 H1 0.81(3) . ?
O1 C3 1.358(2) . ?
N1 C11 1.315(2) . ?
N1 C13 1.385(2) . ?
C1 H1A 0.9500 . ?
C1 C2 1.413(2) . ?
C1 C9A 1.369(3) . ?
C2 C3 1.416(2) . ?
C2 C11 1.450(3) . ?
C3 C4 1.388(3) . ?
C4B C4A 1.460(3) . ?
C4B C5 1.391(2) . ?
C4B C8A 1.407(2) . ?
C4 H4 0.9500 . ?
C4 C4A 1.391(2) . ?
C4A C9A 1.409(2) . ?
C5 H5 0.9500 . ?
C5 C6 1.390(3) . ?
C6 H6 0.9500 . ?
C6 C7 1.394(3) . ?
C7 C8 1.389(3) . ?
C8A C8 1.380(3) . ?
C8A C9 1.523(2) . ?
C8 H8 0.9500 . ?
C9A C9 1.524(2) . ?
C9 C10 1.5364(15) 4_575 ?
C9 C10 1.5365(16) . ?
C10 H10A 0.9800 . ?
C10 H10B 0.9800 . ?
C10 H10C 0.9800 . ?
C12 C13 1.410(2) . ?
C12 C17 1.393(3) . ?
C13 C14 1.399(3) . ?
C14 H14 0.95(2) . ?
C14 C15 1.382(3) . ?
C15 H15 0.9500 . ?
C15 C16 1.402(3) . ?
C16 H16 0.9500 . ?
C16 C17 1.382(3) . ?
C17 H17 0.9500 . ?

loop_
_geom_torsion_atom_site_label_1
_geom_torsion_atom_site_label_2
_geom_torsion_atom_site_label_3
_geom_torsion_atom_site_label_4
_geom_torsion
_geom_torsion_site_symmetry_1
_geom_torsion_site_symmetry_2
_geom_torsion_site_symmetry_3
_geom_torsion_site_symmetry_4
_geom_torsion_publ_flag
Br1 C7 C8 C8A 180.000(0) . . . . ?
S1 C12 C13 N1 0.000(1) . . . . ?
S1 C12 C13 C14 180.000(1) . . . . ?
S1 C12 C17 C16 180.000(1) . . . . ?
O1 C3 C4 C4A 180.000(0) . . . . ?
N1 C13 C14 C15 180.000(1) . . . . ?
C1 C2 C3 O1 180.000(0) . . . . ?
C1 C2 C3 C4 0.000(1) . . . . ?
C1 C2 C11 S1 0.000(1) . . . . ?
C1 C2 C11 N1 180.000(1) . . . . ?
C1 C9A C9 C8A 180.000(0) . . . . ?
C1 C9A C9 C10 -61.25(10) . . . . ?
C1 C9A C9 C10 61.25(10) . . . 4_575 ?
C2 C1 C9A C4A 0.000(0) . . . . ?
C2 C1 C9A C9 180.000(0) . . . . ?
C2 C3 C4 C4A 0.000(1) . . . . ?
C3 C2 C11 S1 180.000(0) . . . . ?
C3 C2 C11 N1 0.000(1) . . . . ?
C3 C4 C4A C4B 180.000(0) . . . . ?
C3 C4 C4A C9A 0.000(1) . . . . ?
C4B C4A C9A C1 180.000(0) . . . . ?
C4B C4A C9A C9 0.000(0) . . . . ?
C4B C5 C6 C7 0.000(0) . . . . ?
C4B C8A C8 C7 0.000(0) . . . . ?
C4B C8A C9 C9A 0.000(0) . . . . ?
C4B C8A C9 C10 -118.43(10) . . . . ?
C4B C8A C9 C10 118.43(10) . . . 4_575 ?
C4 C4A C9A C1 0.000(0) . . . . ?
C4 C4A C9A C9 180.000(0) . . . . ?
C4A C4B C5 C6 180.000(0) . . . . ?
C4A C4B C8A C8 180.000(0) . . . . ?
C4A C4B C8A C9 0.000(0) . . . . ?
C4A C9A C9 C8A 0.000(0) . . . . ?
C4A C9A C9 C10 -118.75(10) . . . 4_575 ?
C4A C9A C9 C10 118.75(10) . . . . ?
C5 C4B C4A C4 0.000(1) . . . . ?
C5 C4B C4A C9A 180.000(0) . . . . ?
C5 C4B C8A C8 0.000(0) . . . . ?
C5 C4B C8A C9 180.000(0) . . . . ?
C5 C6 C7 Br1 180.000(0) . . . . ?
C5 C6 C7 C8 0.000(0) . . . . ?
C6 C7 C8 C8A 0.000(0) . . . . ?
C8A C4B C4A C4 180.000(0) . . . . ?
C8A C4B C4A C9A 0.000(0) . . . . ?
C8A C4B C5 C6 0.000(0) . . . . ?
C8 C8A C9 C9A 180.000(0) . . . . ?
C8 C8A C9 C10 61.57(10) . . . . ?
C8 C8A C9 C10 -61.57(10) . . . 4_575 ?
C9A C1 C2 C3 0.000(1) . . . . ?
C9A C1 C2 C11 180.000(0) . . . . ?
C9 C8A C8 C7 180.000(0) . . . . ?
C11 S1 C12 C13 0.000(0) . . . . ?
C11 S1 C12 C17 180.000(1) . . . . ?
C11 N1 C13 C12 0.000(1) . . . . ?
C11 N1 C13 C14 180.000(1) . . . . ?
C11 C2 C3 O1 0.000(1) . . . . ?
C11 C2 C3 C4 180.000(1) . . . . ?
C12 S1 C11 N1 0.000(0) . . . . ?
C12 S1 C11 C2 180.000(0) . . . . ?
C12 C13 C14 C15 0.000(1) . . . . ?
C13 N1 C11 S1 0.000(1) . . . . ?
C13 N1 C11 C2 180.000(1) . . . . ?
C13 C12 C17 C16 0.000(1) . . . . ?
C13 C14 C15 C16 0.000(1) . . . . ?
C14 C15 C16 C17 0.000(1) . . . . ?
C15 C16 C17 C12 0.000(1) . . . . ?
C17 C12 C13 N1 180.000(1) . . . . ?
C17 C12 C13 C14 0.000(1) . . . . ?
